data_4080748
loop_
_publ_author_name
'Kelly, Michael J.'
'Broomsgrove, Alexander E.J.'
'Morgan, Ian R.'
'Siewert, Inke'
'Fitzpatrick, Philip'
'Smart, Jessica'
'Vidovic, Dragoslav'
'Aldridge, Simon'

_publ_section_title
;
 Syntheses and Anion Binding Capabilities of Bis(diarylboryl) Ferrocenes
 and Related Systems
;
_journal_issue 9
_journal_name_full Organometallics
_journal_page_first 2674
_journal_paper_doi 10.1021/om400152x
_journal_volume 32
_journal_year 2013
_chemical_formula_moiety 'C72 H100 B2 Fe K2 N2 O12, C4 H10 O'
_chemical_formula_sum 'C76 H110 B2 Fe K2 N2 O13'
_chemical_formula_weight 1415.33
_chemical_melting_point ?
_space_group_IT_number 15
_symmetry_cell_setting monoclinic
_symmetry_space_group_name_Hall '-C 2yc'
_symmetry_space_group_name_H-M 'C 1 2/c 1'
_atom_sites_solution_hydrogens geom
_atom_sites_solution_primary direct
_atom_sites_solution_secondary difmap
_audit_creation_method SHELXL-97
_cell_angle_alpha 90.00
_cell_angle_beta 113.4784(9)
_cell_angle_gamma 90.00
_cell_formula_units_Z 4
_cell_length_a 23.3200(4)
_cell_length_b 16.0340(3)
_cell_length_c 22.3901(4)
_cell_measurement_reflns_used 8782
_cell_measurement_temperature 150(2)
_cell_measurement_theta_max 27.485
_cell_measurement_theta_min 5.097
_cell_volume 7678.8(2)
_computing_cell_refinement 'HKL Scalepack (Otwinowski & Minor 1997)'
_computing_data_collection 'Collect (Nonius BV, 1997-2000)'
_computing_data_reduction 'HKL Denzo and Scalepack (Otwinowski & Minor 1997)'
_computing_molecular_graphics 'Bruker SHELXTL'
_computing_publication_material 'Bruker SHELXTL'
_computing_structure_refinement 'SHELXL-97 (Sheldrick, 1997)'
_computing_structure_solution 'SHELXS-97 (Sheldrick, 1997)'
_diffrn_ambient_temperature 150(2)
_diffrn_detector_area_resol_mean 9
_diffrn_measured_fraction_theta_full 0.986
_diffrn_measured_fraction_theta_max 0.986
_diffrn_measurement_device_type KappaCCD
_diffrn_measurement_method CCD
_diffrn_radiation_monochromator graphite
_diffrn_radiation_source 'fine-focus sealed tube'
_diffrn_radiation_type MoK\a
_diffrn_radiation_wavelength 0.71073
_diffrn_reflns_av_R_equivalents 0.0343
_diffrn_reflns_av_sigmaI/netI 0.0509
_diffrn_reflns_limit_h_max 30
_diffrn_reflns_limit_h_min -30
_diffrn_reflns_limit_k_max 20
_diffrn_reflns_limit_k_min -20
_diffrn_reflns_limit_l_max 28
_diffrn_reflns_limit_l_min -29
_diffrn_reflns_number 16489
_diffrn_reflns_theta_full 27.43
_diffrn_reflns_theta_max 27.43
_diffrn_reflns_theta_min 5.10
_exptl_absorpt_coefficient_mu 0.365
_exptl_absorpt_correction_T_max 0.9644
_exptl_absorpt_correction_T_min 0.9306
_exptl_absorpt_correction_type multi-scan
_exptl_absorpt_process_details 'DENZO/SCALEPACK (Otwinowski & Minor, 1997)'
_exptl_crystal_colour clear_intense_orange
_exptl_crystal_density_diffrn 1.224
_exptl_crystal_density_meas ?
_exptl_crystal_density_method 'not measured'
_exptl_crystal_description block
_exptl_crystal_F_000 3032
_exptl_crystal_size_max 0.20
_exptl_crystal_size_mid 0.20
_exptl_crystal_size_min 0.10
_refine_diff_density_max 0.538
_refine_diff_density_min -0.722
_refine_diff_density_rms 0.112
_refine_ls_extinction_coef 0.0029(3)
_refine_ls_extinction_expression Fc^*^=kFc[1+0.001xFc^2^\l^3^/sin(2\q)]^-1/4^
_refine_ls_extinction_method SHELXL
_refine_ls_goodness_of_fit_ref 1.200
_refine_ls_hydrogen_treatment constr
_refine_ls_matrix_type full
_refine_ls_number_parameters 629
_refine_ls_number_reflns 8649
_refine_ls_number_restraints 1141
_refine_ls_restrained_S_all 1.298
_refine_ls_R_factor_all 0.1618
_refine_ls_R_factor_gt 0.1400
_refine_ls_shift/su_max 0.000
_refine_ls_shift/su_mean 0.000
_refine_ls_structure_factor_coef Fsqd
_refine_ls_weighting_details 'calc w=1/[\s^2^(Fo^2^)+(0.0000P)^2^+155.0272P] where P=(Fo^2^+2Fc^2^)/3'
_refine_ls_weighting_scheme calc
_refine_ls_wR_factor_gt 0.3115
_refine_ls_wR_factor_ref 0.3200
_reflns_number_gt 6831
_reflns_number_total 8649
_reflns_threshold_expression >2sigma(I)
_cod_data_source_file om400152x_si_002.cif
_cod_data_source_block 1a.2CN
_cod_depositor_comments
;
The following automatic conversions were performed:

'_chemical_melting_point' value 'not measured' was changed to '?' -
the value is undefined or not given.

'_symmetry_cell_setting' value
'Monoclinic' changed to 'monoclinic' according to
/home/saulius/struct/CIF-dictionaries/cif_core.dic dictionary named
'cif_core.dic' version 2.3.1 from 2005-06-27.

Automatic conversion script
Id: cif_fix_values 1891 2012-01-12 08:04:46Z andrius 

The following automatic conversions were performed:

'_exptl_crystal_density_meas' value 'not measured' was changed to '?'
- the value is perceived as not measured.

Automatic conversion script
Id: cif_fix_values 3008 2015-01-20 13:52:24Z robertas 
;
_cod_original_sg_symbol_H-M C2/c
_cod_database_code 4080748

loop_
_symmetry_equiv_pos_as_xyz
'x, y, z'
'-x, y, -z+1/2'
'x+1/2, y+1/2, z'
'-x+1/2, y+1/2, -z+1/2'
'-x, -y, -z'
'x, -y, z-1/2'
'-x+1/2, -y+1/2, -z'
'x+1/2, -y+1/2, z-1/2'

loop_
_atom_site_label
_atom_site_type_symbol
_atom_site_fract_x
_atom_site_fract_y
_atom_site_fract_z
_atom_site_U_iso_or_equiv
_atom_site_adp_type
_atom_site_occupancy
_atom_site_symmetry_multiplicity
_atom_site_calc_flag
_atom_site_refinement_flags
_atom_site_disorder_assembly
_atom_site_disorder_group
Fe1 Fe 0.2500 0.2500 0.5000 0.0272(4) Uani 1 2 d S . .
K1 K 0.44800(8) 0.25519(12) 0.43507(10) 0.0520(6) Uani 1 1 d D . .
N1 N 0.3696(3) 0.1239(5) 0.4321(3) 0.0408(16) Uani 1 1 d . B .
C1 C 0.2272(3) 0.2168(4) 0.4016(3) 0.0245(13) Uani 1 1 d . . .
C2 C 0.1728(3) 0.2346(4) 0.4147(3) 0.0284(14) Uani 1 1 d . . .
H2A H 0.1381 0.1961 0.4079 0.034 Uiso 1 1 calc R . .
C3 C 0.1774(3) 0.3193(5) 0.4385(3) 0.0296(15) Uani 1 1 d . . .
H3A H 0.1462 0.3485 0.4498 0.035 Uiso 1 1 calc R . .
C4 C 0.2354(3) 0.3531(4) 0.4419(3) 0.0296(15) Uani 1 1 d . . .
H4A H 0.2513 0.4094 0.4560 0.036 Uiso 1 1 calc R . .
C5 C 0.2660(3) 0.2890(4) 0.4211(3) 0.0285(15) Uani 1 1 d . . .
H5A H 0.3073 0.2943 0.4198 0.034 Uiso 1 1 calc R . .
C6 C 0.3156(3) 0.1217(5) 0.4070(4) 0.0312(15) Uani 1 1 d . . .
C16 C 0.2365(3) 0.1441(5) 0.2912(4) 0.0310(15) Uani 1 1 d . . .
C21 C 0.2149(4) 0.2153(5) 0.2508(4) 0.0357(17) Uani 1 1 d . A 1
C20 C 0.2159(4) 0.2172(6) 0.1889(4) 0.048(2) Uani 1 1 d . A 1
H20A H 0.2019 0.2651 0.1639 0.058 Uiso 1 1 calc R A 1
C19 C 0.2363(4) 0.1527(7) 0.1631(4) 0.053(2) Uani 1 1 d . . .
C18 C 0.2569(4) 0.0822(7) 0.2012(5) 0.052(2) Uani 1 1 d . A .
H18A H 0.2706 0.0367 0.1847 0.062 Uiso 1 1 calc R . .
C17 C 0.2575(3) 0.0772(5) 0.2635(4) 0.0385(18) Uani 1 1 d . A .
C24 C 0.1899(4) 0.2935(5) 0.2712(4) 0.043(2) Uani 1 1 d . A 1
H24A H 0.1664 0.3259 0.2333 0.065 Uiso 1 1 calc R A 1
H24B H 0.2243 0.3260 0.3002 0.065 Uiso 1 1 calc R A 1
H24C H 0.1634 0.2777 0.2929 0.065 Uiso 1 1 calc R A 1
C23 C 0.2376(7) 0.1563(10) 0.0960(5) 0.092(5) Uani 1 1 d . A 1
H23A H 0.2338 0.1009 0.0786 0.138 Uiso 1 1 calc R A 1
H23B H 0.2763 0.1805 0.0991 0.138 Uiso 1 1 calc R A 1
H23C H 0.2033 0.1898 0.0679 0.138 Uiso 1 1 calc R A 1
C22 C 0.2829(5) -0.0031(6) 0.2990(5) 0.051(2) Uani 1 1 d . A 1
H22A H 0.2858 -0.0438 0.2688 0.077 Uiso 1 1 calc R A 1
H22B H 0.2554 -0.0233 0.3182 0.077 Uiso 1 1 calc R A 1
H22C H 0.3236 0.0065 0.3325 0.077 Uiso 1 1 calc R A 1
C7 C 0.1969(3) 0.0542(4) 0.3731(3) 0.0293(15) Uani 1 1 d . . .
C8 C 0.2177(4) -0.0142(5) 0.4180(4) 0.0385(18) Uani 1 1 d . A .
C9 C 0.1774(5) -0.0765(5) 0.4194(4) 0.047(2) Uani 1 1 d . . .
H9A H 0.1933 -0.1196 0.4493 0.057 Uiso 1 1 calc R A .
C10 C 0.1149(5) -0.0781(5) 0.3790(4) 0.045(2) Uani 1 1 d . A .
C11 C 0.0934(4) -0.0143(5) 0.3342(4) 0.0415(19) Uani 1 1 d . . .
H11A H 0.0517 -0.0141 0.3051 0.050 Uiso 1 1 calc R A .
C12 C 0.1328(3) 0.0504(5) 0.3313(3) 0.0309(15) Uani 1 1 d . A .
C13 C 0.2853(5) -0.0232(6) 0.4648(4) 0.050(2) Uani 1 1 d . . .
H13A H 0.2888 -0.0671 0.4952 0.075 Uiso 1 1 calc R A .
H13B H 0.2995 0.0282 0.4880 0.075 Uiso 1 1 calc R . .
H13C H 0.3104 -0.0365 0.4410 0.075 Uiso 1 1 calc R . .
C14 C 0.0708(6) -0.1471(7) 0.3830(6) 0.073(3) Uani 1 1 d . . .
H14A H 0.0912 -0.1785 0.4223 0.110 Uiso 1 1 calc R A .
H14B H 0.0605 -0.1835 0.3461 0.110 Uiso 1 1 calc R . .
H14C H 0.0333 -0.1224 0.3830 0.110 Uiso 1 1 calc R . .
C15 C 0.1020(4) 0.1157(5) 0.2793(4) 0.0393(18) Uani 1 1 d . . .
H15A H 0.0576 0.1068 0.2604 0.059 Uiso 1 1 calc R A .
H15B H 0.1181 0.1114 0.2461 0.059 Uiso 1 1 calc R . .
H15C H 0.1108 0.1702 0.2985 0.059 Uiso 1 1 calc R . .
B1 B 0.2415(4) 0.1326(5) 0.3686(4) 0.0277(16) Uani 1 1 d . A .
O1 O 0.4451(6) 0.2003(7) 0.3170(5) 0.047(3) Uani 0.551(9) 1 d PDU B 1
C25 C 0.3904(11) 0.2260(11) 0.2624(7) 0.085(8) Uani 0.551(9) 1 d PDU B 1
H25A H 0.3543 0.1954 0.2619 0.102 Uiso 0.551(9) 1 calc PR B 1
H25B H 0.3955 0.2142 0.2223 0.102 Uiso 0.551(9) 1 calc PR B 1
C26 C 0.3804(9) 0.3184(9) 0.2673(6) 0.058(4) Uani 0.551(9) 1 d PDU B 1
H26A H 0.4135 0.3482 0.2604 0.069 Uiso 0.551(9) 1 calc PR B 1
H26B H 0.3411 0.3338 0.2325 0.069 Uiso 0.551(9) 1 calc PR B 1
O2 O 0.3794(5) 0.3450(6) 0.3266(4) 0.046(3) Uani 0.551(9) 1 d PDU B 1
C27 C 0.3763(12) 0.4326(8) 0.3305(8) 0.054(5) Uani 0.551(9) 1 d PDU B 1
H27A H 0.3400 0.4532 0.2940 0.065 Uiso 0.551(9) 1 calc PR B 1
H27B H 0.4133 0.4574 0.3281 0.065 Uiso 0.551(9) 1 calc PR B 1
C28 C 0.3720(7) 0.4573(9) 0.3923(7) 0.059(4) Uani 0.551(9) 1 d PDU B 1
H28A H 0.3733 0.5176 0.3958 0.071 Uiso 0.551(9) 1 calc PR B 1
H28B H 0.3322 0.4386 0.3919 0.071 Uiso 0.551(9) 1 calc PR B 1
O3 O 0.4214(5) 0.4228(6) 0.4475(5) 0.050(3) Uani 0.551(9) 1 d PDU B 1
C29 C 0.4128(11) 0.4407(12) 0.5051(7) 0.063(6) Uani 0.551(9) 1 d PDU B 1
H29A H 0.3760 0.4123 0.5049 0.075 Uiso 0.551(9) 1 calc PR B 1
H29B H 0.4075 0.5002 0.5088 0.075 Uiso 0.551(9) 1 calc PR B 1
C30 C 0.4701(8) 0.4107(8) 0.5606(7) 0.065(4) Uani 0.551(9) 1 d PDU B 1
H30A H 0.5072 0.4331 0.5570 0.078 Uiso 0.551(9) 1 calc PR B 1
H30B H 0.4695 0.4294 0.6016 0.078 Uiso 0.551(9) 1 calc PR B 1
O4 O 0.4711(5) 0.3233(7) 0.5588(5) 0.056(3) Uani 0.551(9) 1 d PDU B 1
C31 C 0.5189(10) 0.2873(12) 0.6119(6) 0.081(6) Uani 0.551(9) 1 d PDU B 1
H31A H 0.5120 0.2991 0.6510 0.097 Uiso 0.551(9) 1 calc PR B 1
H31B H 0.5584 0.3126 0.6170 0.097 Uiso 0.551(9) 1 calc PR B 1
C32 C 0.5234(10) 0.1954(11) 0.6053(6) 0.088(6) Uani 0.551(9) 1 d PDU B 1
H32A H 0.5547 0.1716 0.6446 0.106 Uiso 0.551(9) 1 calc PR B 1
H32B H 0.4835 0.1688 0.5966 0.106 Uiso 0.551(9) 1 calc PR B 1
O5 O 0.5408(7) 0.1857(9) 0.5518(5) 0.080(5) Uani 0.551(9) 1 d PDU B 1
C33 C 0.5527(12) 0.1011(12) 0.5434(9) 0.082(6) Uani 0.551(9) 1 d PDU B 1
H33A H 0.5164 0.0677 0.5385 0.099 Uiso 0.551(9) 1 calc PR B 1
H33B H 0.5878 0.0814 0.5814 0.099 Uiso 0.551(9) 1 calc PR B 1
C34 C 0.5668(8) 0.0919(13) 0.4846(8) 0.078(6) Uani 0.551(9) 1 d PDU B 1
H34A H 0.5999 0.1299 0.4866 0.094 Uiso 0.551(9) 1 calc PR B 1
H34B H 0.5801 0.0353 0.4813 0.094 Uiso 0.551(9) 1 calc PR B 1
O6 O 0.5117(5) 0.1105(8) 0.4315(5) 0.064(4) Uani 0.551(9) 1 d PDU B 1
C35 C 0.5139(9) 0.0909(13) 0.3714(7) 0.067(6) Uani 0.551(9) 1 d PDU B 1
H35A H 0.5220 0.0317 0.3701 0.080 Uiso 0.551(9) 1 calc PR B 1
H35B H 0.5481 0.1211 0.3671 0.080 Uiso 0.551(9) 1 calc PR B 1
C36 C 0.4539(9) 0.1127(9) 0.3154(8) 0.073(5) Uani 0.551(9) 1 d PDU B 1
H36A H 0.4561 0.0969 0.2746 0.088 Uiso 0.551(9) 1 calc PR B 1
H36B H 0.4192 0.0833 0.3194 0.088 Uiso 0.551(9) 1 calc PR B 1
O1' O 0.4604(8) 0.1658(10) 0.3320(6) 0.063(5) Uani 0.449(9) 1 d PDU B 2
C25' C 0.4425(10) 0.2055(14) 0.2722(7) 0.067(6) Uani 0.449(9) 1 d PDU B 2
H25C H 0.4351 0.1643 0.2381 0.080 Uiso 0.449(9) 1 calc PR B 2
H25D H 0.4757 0.2423 0.2726 0.080 Uiso 0.449(9) 1 calc PR B 2
C26' C 0.3843(10) 0.2545(13) 0.2589(7) 0.074(8) Uani 0.449(9) 1 d PDU B 2
H26C H 0.3657 0.2735 0.2141 0.089 Uiso 0.449(9) 1 calc PR B 2
H26D H 0.3538 0.2225 0.2686 0.089 Uiso 0.449(9) 1 calc PR B 2
O2' O 0.4080(6) 0.3220(8) 0.3028(6) 0.057(4) Uani 0.449(9) 1 d PDU B 2
C27' C 0.3620(8) 0.3834(10) 0.2912(8) 0.062(5) Uani 0.449(9) 1 d PDU B 2
H27C H 0.3246 0.3593 0.2931 0.075 Uiso 0.449(9) 1 calc PR B 2
H27D H 0.3511 0.4080 0.2485 0.075 Uiso 0.449(9) 1 calc PR B 2
C28' C 0.3885(15) 0.4475(10) 0.3425(7) 0.053(6) Uani 0.449(9) 1 d PDU B 2
H28C H 0.4296 0.4644 0.3457 0.063 Uiso 0.449(9) 1 calc PR B 2
H28D H 0.3617 0.4963 0.3322 0.063 Uiso 0.449(9) 1 calc PR B 2
O3' O 0.3927(6) 0.4125(7) 0.4009(6) 0.054(4) Uani 0.449(9) 1 d PDU B 2
C29' C 0.4063(11) 0.4709(9) 0.4511(8) 0.061(5) Uani 0.449(9) 1 d PDU B 2
H29C H 0.3704 0.5073 0.4408 0.074 Uiso 0.449(9) 1 calc PR B 2
H29D H 0.4410 0.5050 0.4520 0.074 Uiso 0.449(9) 1 calc PR B 2
C30' C 0.4223(14) 0.4359(14) 0.5172(8) 0.064(8) Uani 0.449(9) 1 d PDU B 2
H30C H 0.4349 0.4802 0.5494 0.076 Uiso 0.449(9) 1 calc PR B 2
H30D H 0.3865 0.4076 0.5193 0.076 Uiso 0.449(9) 1 calc PR B 2
O4' O 0.4720(6) 0.3792(7) 0.5296(5) 0.054(4) Uani 0.449(9) 1 d PDU B 2
C31' C 0.4930(9) 0.3467(11) 0.5940(6) 0.056(5) Uani 0.449(9) 1 d PDU B 2
H31C H 0.4595 0.3163 0.5994 0.067 Uiso 0.449(9) 1 calc PR B 2
H31D H 0.5057 0.3920 0.6253 0.067 Uiso 0.449(9) 1 calc PR B 2
C32' C 0.5472(8) 0.2897(11) 0.6052(8) 0.056(6) Uani 0.449(9) 1 d PDU B 2
H32C H 0.5806 0.3205 0.5998 0.067 Uiso 0.449(9) 1 calc PR B 2
H32D H 0.5630 0.2687 0.6495 0.067 Uiso 0.449(9) 1 calc PR B 2
O5' O 0.5293(7) 0.2227(8) 0.5616(5) 0.050(4) Uani 0.449(9) 1 d PDU B 2
C33' C 0.5734(9) 0.1611(11) 0.5715(8) 0.057(5) Uani 0.449(9) 1 d PDU B 2
H33C H 0.5828 0.1360 0.6138 0.068 Uiso 0.449(9) 1 calc PR B 2
H33D H 0.6115 0.1868 0.5727 0.068 Uiso 0.449(9) 1 calc PR B 2
C34' C 0.5549(12) 0.0928(10) 0.5211(7) 0.053(6) Uani 0.449(9) 1 d PDU B 2
H34C H 0.5894 0.0541 0.5301 0.064 Uiso 0.449(9) 1 calc PR B 2
H34D H 0.5194 0.0622 0.5221 0.064 Uiso 0.449(9) 1 calc PR B 2
O6' O 0.5391(7) 0.1300(8) 0.4592(6) 0.054(4) Uani 0.449(9) 1 d PDU B 2
C35' C 0.5247(12) 0.0703(10) 0.4095(8) 0.064(6) Uani 0.449(9) 1 d PDU B 2
H35C H 0.4880 0.0387 0.4060 0.077 Uiso 0.449(9) 1 calc PR B 2
H35D H 0.5593 0.0318 0.4188 0.077 Uiso 0.449(9) 1 calc PR B 2
C36' C 0.5126(12) 0.1156(14) 0.3481(9) 0.074(8) Uani 0.449(9) 1 d PDU B 2
H36C H 0.5486 0.1496 0.3530 0.089 Uiso 0.449(9) 1 calc PR B 2
H36D H 0.5062 0.0759 0.3133 0.089 Uiso 0.449(9) 1 calc PR B 2
O1S O -0.002(2) 0.4444(6) 0.2437(18) 0.046(4) Uani 0.50 1 d PU C -2
C1S C -0.107(2) 0.450(3) 0.199(2) 0.044(6) Uani 0.50 1 d PU C -2
H1SA H -0.1433 0.4169 0.1744 0.067 Uiso 0.50 1 calc PR C -2
H1SB H -0.1064 0.4985 0.1742 0.067 Uiso 0.50 1 calc PR C -2
H1SC H -0.1082 0.4660 0.2394 0.067 Uiso 0.50 1 calc PR C -2
C2S C -0.0509(11) 0.4004(16) 0.2110(12) 0.048(4) Uani 0.50 1 d PU C -2
H2SA H -0.0515 0.3506 0.2353 0.058 Uiso 0.50 1 calc PR C -2
H2SB H -0.0496 0.3833 0.1699 0.058 Uiso 0.50 1 calc PR C -2
C3S C 0.0601(11) 0.4039(16) 0.2691(12) 0.051(5) Uani 0.50 1 d PU C -2
H3SA H 0.0686 0.3828 0.2328 0.061 Uiso 0.50 1 calc PR C -2
H3SB H 0.0596 0.3568 0.2960 0.061 Uiso 0.50 1 calc PR C -2
C4S C 0.112(2) 0.463(3) 0.309(3) 0.062(9) Uani 0.50 1 d PU C -2
H4SA H 0.1521 0.4367 0.3197 0.093 Uiso 0.50 1 calc PR C -2
H4SB H 0.1076 0.4780 0.3484 0.093 Uiso 0.50 1 calc PR C -2
H4SC H 0.1103 0.5129 0.2841 0.093 Uiso 0.50 1 calc PR C -2

loop_
_atom_site_aniso_label
_atom_site_aniso_U_11
_atom_site_aniso_U_22
_atom_site_aniso_U_33
_atom_site_aniso_U_23
_atom_site_aniso_U_13
_atom_site_aniso_U_12
Fe1 0.0258(7) 0.0268(7) 0.0294(7) -0.0021(6) 0.0115(6) -0.0002(6)
K1 0.0375(10) 0.0439(11) 0.0624(13) -0.0164(10) 0.0071(9) 0.0034(8)
N1 0.030(3) 0.049(4) 0.042(4) -0.004(3) 0.012(3) 0.003(3)
C1 0.025(3) 0.031(3) 0.021(3) -0.001(3) 0.012(3) 0.002(3)
C2 0.025(3) 0.029(4) 0.032(4) -0.003(3) 0.012(3) 0.000(3)
C3 0.030(3) 0.033(4) 0.030(4) 0.000(3) 0.015(3) 0.007(3)
C4 0.034(4) 0.024(3) 0.030(4) -0.001(3) 0.013(3) 0.003(3)
C5 0.025(3) 0.031(4) 0.033(4) -0.002(3) 0.015(3) 0.000(3)
C6 0.034(4) 0.032(4) 0.030(4) 0.000(3) 0.016(3) 0.003(3)
C16 0.026(3) 0.037(4) 0.033(4) -0.004(3) 0.014(3) -0.005(3)
C21 0.034(4) 0.039(4) 0.034(4) 0.003(3) 0.015(3) -0.007(3)
C20 0.053(5) 0.063(6) 0.029(4) 0.004(4) 0.016(4) -0.010(4)
C19 0.054(5) 0.081(7) 0.032(4) -0.014(5) 0.026(4) -0.014(5)
C18 0.042(5) 0.069(6) 0.051(5) -0.032(5) 0.025(4) -0.009(4)
C17 0.027(4) 0.047(5) 0.044(5) -0.013(4) 0.017(3) -0.003(3)
C24 0.061(5) 0.036(4) 0.030(4) 0.005(3) 0.016(4) -0.001(4)
C23 0.129(12) 0.119(11) 0.045(6) -0.023(7) 0.053(7) -0.024(10)
C22 0.056(5) 0.045(5) 0.056(6) -0.017(4) 0.024(5) 0.012(4)
C7 0.035(4) 0.028(3) 0.029(4) -0.005(3) 0.018(3) -0.004(3)
C8 0.058(5) 0.032(4) 0.031(4) -0.001(3) 0.023(4) 0.004(4)
C9 0.080(7) 0.027(4) 0.048(5) -0.002(4) 0.040(5) -0.001(4)
C10 0.068(6) 0.035(4) 0.046(5) -0.011(4) 0.038(5) -0.015(4)
C11 0.044(4) 0.048(5) 0.039(4) -0.012(4) 0.023(4) -0.015(4)
C12 0.037(4) 0.031(4) 0.028(4) -0.008(3) 0.017(3) -0.005(3)
C13 0.066(6) 0.037(5) 0.042(5) 0.005(4) 0.016(4) 0.014(4)
C14 0.101(9) 0.048(6) 0.090(8) -0.009(6) 0.058(7) -0.035(6)
C15 0.031(4) 0.046(5) 0.036(4) -0.002(4) 0.008(3) -0.007(3)
B1 0.028(4) 0.030(4) 0.026(4) -0.001(3) 0.013(3) 0.003(3)
O1 0.059(8) 0.062(8) 0.028(6) -0.003(5) 0.026(5) -0.018(6)
C25 0.056(14) 0.087(11) 0.079(15) -0.035(10) -0.007(10) -0.010(10)
C26 0.064(12) 0.074(9) 0.043(9) 0.011(7) 0.028(9) -0.014(9)
O2 0.038(6) 0.049(6) 0.051(6) 0.016(5) 0.018(5) -0.001(5)
C27 0.022(10) 0.052(8) 0.075(9) 0.010(9) 0.006(8) -0.001(9)
C28 0.038(9) 0.051(10) 0.097(10) 0.009(8) 0.034(8) 0.005(7)
O3 0.036(6) 0.042(7) 0.075(7) -0.019(6) 0.025(5) 0.004(5)
C29 0.054(12) 0.063(13) 0.079(10) -0.037(10) 0.035(9) -0.004(9)
C30 0.056(10) 0.075(9) 0.072(9) -0.038(9) 0.034(8) -0.017(8)
O4 0.045(7) 0.073(8) 0.052(7) -0.025(6) 0.020(5) -0.013(6)
C31 0.050(12) 0.119(13) 0.060(11) -0.022(10) 0.008(9) 0.008(12)
C32 0.070(13) 0.114(12) 0.053(11) -0.002(10) -0.005(9) 0.010(12)
O5 0.071(11) 0.088(12) 0.060(9) -0.028(9) 0.003(7) -0.009(9)
C33 0.049(11) 0.090(13) 0.110(11) 0.009(14) 0.034(12) 0.018(12)
C34 0.044(10) 0.076(14) 0.108(12) -0.013(12) 0.022(9) 0.020(10)
O6 0.038(7) 0.061(9) 0.090(9) -0.022(8) 0.024(6) 0.017(6)
C35 0.063(11) 0.041(11) 0.108(12) -0.022(12) 0.047(10) 0.009(8)
C36 0.074(12) 0.070(10) 0.086(10) -0.018(10) 0.042(9) -0.004(10)
O1' 0.061(11) 0.086(15) 0.041(9) 0.011(9) 0.019(8) -0.016(9)
C25' 0.054(12) 0.080(14) 0.064(13) 0.019(10) 0.021(11) 0.004(10)
C26' 0.038(12) 0.112(17) 0.069(16) -0.018(11) 0.019(10) 0.013(12)
O2' 0.037(8) 0.066(9) 0.062(10) 0.020(7) 0.014(7) -0.005(6)
C27' 0.038(10) 0.077(13) 0.071(11) 0.011(11) 0.021(10) -0.002(9)
C28' 0.031(14) 0.053(11) 0.063(10) 0.029(8) 0.008(11) -0.005(10)
O3' 0.041(8) 0.059(10) 0.066(8) 0.021(7) 0.024(7) 0.002(7)
C29' 0.043(11) 0.064(14) 0.077(11) 0.010(8) 0.023(10) -0.002(10)
C30' 0.066(18) 0.066(18) 0.073(10) -0.001(12) 0.043(13) 0.016(13)
O4' 0.052(8) 0.046(9) 0.061(9) -0.017(7) 0.018(7) 0.001(6)
C31' 0.046(11) 0.057(12) 0.071(12) -0.006(10) 0.031(10) -0.006(8)
C32' 0.037(11) 0.055(11) 0.058(12) -0.020(8) 0.000(9) -0.005(8)
O5' 0.053(8) 0.058(9) 0.038(8) -0.026(7) 0.016(7) -0.018(7)
C33' 0.063(13) 0.050(11) 0.051(10) -0.013(9) 0.016(11) -0.014(9)
C34' 0.071(16) 0.027(9) 0.066(10) -0.004(7) 0.031(12) 0.001(10)
O6' 0.065(12) 0.034(8) 0.058(8) -0.006(6) 0.019(9) 0.010(8)
C35' 0.082(16) 0.048(13) 0.064(10) -0.013(8) 0.031(12) 0.013(11)
C36' 0.086(16) 0.055(16) 0.064(10) -0.005(10) 0.011(13) -0.005(11)
O1S 0.043(5) 0.043(4) 0.056(10) -0.002(6) 0.024(6) -0.004(6)
C1S 0.040(8) 0.038(14) 0.056(14) -0.009(12) 0.020(11) -0.005(9)
C2S 0.047(7) 0.045(8) 0.056(10) -0.018(8) 0.025(7) -0.003(7)
C3S 0.045(7) 0.048(8) 0.063(11) -0.010(8) 0.025(7) 0.004(7)
C4S 0.041(10) 0.053(16) 0.080(17) -0.011(13) 0.010(11) 0.008(11)

loop_
_atom_type_symbol
_atom_type_description
_atom_type_scat_dispersion_real
_atom_type_scat_dispersion_imag
_atom_type_scat_source
C C 0.0033 0.0016 'International Tables Vol C Tables 4.2.6.8 and 6.1.1.4'
H H 0.0000 0.0000 'International Tables Vol C Tables 4.2.6.8 and 6.1.1.4'
B B 0.0013 0.0007 'International Tables Vol C Tables 4.2.6.8 and 6.1.1.4'
N N 0.0061 0.0033 'International Tables Vol C Tables 4.2.6.8 and 6.1.1.4'
O O 0.0106 0.0060 'International Tables Vol C Tables 4.2.6.8 and 6.1.1.4'
K K 0.2009 0.2494 'International Tables Vol C Tables 4.2.6.8 and 6.1.1.4'
Fe Fe 0.3463 0.8444 'International Tables Vol C Tables 4.2.6.8 and 6.1.1.4'

loop_
_geom_angle_atom_site_label_1
_geom_angle_atom_site_label_2
_geom_angle_atom_site_label_3
_geom_angle
_geom_angle_site_symmetry_1
_geom_angle_site_symmetry_3
C3 Fe1 C3 180.000(2) . 7_556
C3 Fe1 C5 68.7(3) . .
C3 Fe1 C5 111.3(3) 7_556 .
C3 Fe1 C5 111.3(3) . 7_556
C3 Fe1 C5 68.7(3) 7_556 7_556
C5 Fe1 C5 180.000(1) . 7_556
C3 Fe1 C4 41.0(3) . .
C3 Fe1 C4 139.0(3) 7_556 .
C5 Fe1 C4 40.9(3) . .
C5 Fe1 C4 139.1(3) 7_556 .
C3 Fe1 C4 139.0(3) . 7_556
C3 Fe1 C4 41.0(3) 7_556 7_556
C5 Fe1 C4 139.1(3) . 7_556
C5 Fe1 C4 40.9(3) 7_556 7_556
C4 Fe1 C4 180.000(1) . 7_556
C3 Fe1 C2 41.5(3) . .
C3 Fe1 C2 138.5(3) 7_556 .
C5 Fe1 C2 68.1(3) . .
C5 Fe1 C2 111.9(3) 7_556 .
C4 Fe1 C2 69.1(3) . .
C4 Fe1 C2 110.9(3) 7_556 .
C3 Fe1 C2 138.5(3) . 7_556
C3 Fe1 C2 41.5(3) 7_556 7_556
C5 Fe1 C2 111.9(3) . 7_556
C5 Fe1 C2 68.1(3) 7_556 7_556
C4 Fe1 C2 110.9(3) . 7_556
C4 Fe1 C2 69.1(3) 7_556 7_556
C2 Fe1 C2 180.000(1) . 7_556
C3 Fe1 C1 68.7(3) . .
C3 Fe1 C1 111.3(3) 7_556 .
C5 Fe1 C1 40.0(3) . .
C5 Fe1 C1 140.0(3) 7_556 .
C4 Fe1 C1 68.4(3) . .
C4 Fe1 C1 111.6(3) 7_556 .
C2 Fe1 C1 40.3(2) . .
C2 Fe1 C1 139.7(2) 7_556 .
C3 Fe1 C1 111.3(3) . 7_556
C3 Fe1 C1 68.7(3) 7_556 7_556
C5 Fe1 C1 140.0(3) . 7_556
C5 Fe1 C1 40.0(3) 7_556 7_556
C4 Fe1 C1 111.6(3) . 7_556
C4 Fe1 C1 68.4(3) 7_556 7_556
C2 Fe1 C1 139.7(2) . 7_556
C2 Fe1 C1 40.3(2) 7_556 7_556
C1 Fe1 C1 180.000(1) . 7_556
O2 K1 O5' 159.0(3) . .
O2 K1 O1 62.2(3) . .
O5' K1 O1 131.9(3) . .
O2 K1 N1 103.4(3) . .
O5' K1 N1 93.3(4) . .
O1 K1 N1 88.3(3) . .
O2 K1 O6 123.2(3) . .
O5' K1 O6 73.4(3) . .
O1 K1 O6 61.0(3) . .
N1 K1 O6 73.7(3) . .
O2 K1 O4' 99.7(3) . .
O5' K1 O4' 60.5(3) . .
O1 K1 O4' 150.8(4) . .
N1 K1 O4' 119.4(4) . .
O6 K1 O4' 132.0(3) . .
O2 K1 O3' 40.3(3) . .
O5' K1 O3' 120.3(3) . .
O1 K1 O3' 101.1(3) . .
N1 K1 O3' 116.8(3) . .
O6 K1 O3' 160.1(4) . .
O4' K1 O3' 59.8(3) . .
O2 K1 O3 60.4(2) . .
O5' K1 O3 99.7(3) . .
O1 K1 O3 118.7(3) . .
N1 K1 O3 124.2(3) . .
O6 K1 O3 161.7(4) . .
O4' K1 O3 39.3(3) . .
O3' K1 O3 20.7(3) . .
O2 K1 O6' 132.7(3) . .
O5' K1 O6' 60.7(3) . .
O1 K1 O6' 71.6(3) . .
N1 K1 O6' 84.4(4) . .
O6 K1 O6' 15.5(3) . .
O4' K1 O6' 117.0(3) . .
O3' K1 O6' 157.8(4) . .
O3 K1 O6' 147.9(4) . .
O2 K1 O4 119.0(3) . .
O5' K1 O4 44.0(3) . .
O1 K1 O4 170.1(4) . .
N1 K1 O4 100.6(3) . .
O6 K1 O4 117.2(3) . .
O4' K1 O4 22.9(3) . .
O3' K1 O4 78.8(3) . .
O3 K1 O4 59.6(2) . .
O6' K1 O4 104.7(3) . .
O2 K1 O1' 75.8(3) . .
O5' K1 O1' 119.4(3) . .
O1 K1 O1' 13.7(3) . .
N1 K1 O1' 82.9(4) . .
O6 K1 O1' 47.3(3) . .
O4' K1 O1' 157.6(5) . .
O3' K1 O1' 114.8(3) . .
O3 K1 O1' 131.9(4) . .
O6' K1 O1' 58.7(3) . .
O4 K1 O1' 162.8(4) . .
O2 K1 O5 167.8(4) . .
O5' K1 O5 14.5(3) . .
O1 K1 O5 118.0(3) . .
N1 K1 O5 88.7(4) . .
O6 K1 O5 58.9(3) . .
O4' K1 O5 74.7(3) . .
O3' K1 O5 134.2(3) . .
O3 K1 O5 113.5(3) . .
O6' K1 O5 46.5(3) . .
O4 K1 O5 58.5(3) . .
O1' K1 O5 105.1(3) . .
C6 N1 K1 127.9(6) . .
C5 C1 C2 106.3(6) . .
C5 C1 B1 126.0(6) . .
C2 C1 B1 127.6(6) . .
C5 C1 Fe1 67.2(4) . .
C2 C1 Fe1 67.4(4) . .
B1 C1 Fe1 131.7(5) . .
C1 C2 C3 108.5(6) . .
C1 C2 Fe1 72.3(4) . .
C3 C2 Fe1 68.6(4) . .
C1 C2 H2A 125.7 . .
C3 C2 H2A 125.7 . .
Fe1 C2 H2A 125.7 . .
C4 C3 C2 107.8(6) . .
C4 C3 Fe1 69.9(4) . .
C2 C3 Fe1 69.9(4) . .
C4 C3 H3A 126.1 . .
C2 C3 H3A 126.1 . .
Fe1 C3 H3A 126.1 . .
C5 C4 C3 107.1(6) . .
C5 C4 Fe1 69.5(4) . .
C3 C4 Fe1 69.0(4) . .
C5 C4 H4A 126.4 . .
C3 C4 H4A 126.4 . .
Fe1 C4 H4A 126.4 . .
C1 C5 C4 110.1(6) . .
C1 C5 Fe1 72.8(4) . .
C4 C5 Fe1 69.6(4) . .
C1 C5 H5A 124.9 . .
C4 C5 H5A 124.9 . .
Fe1 C5 H5A 124.9 . .
N1 C6 B1 171.4(8) . .
C21 C16 C17 115.3(7) . .
C21 C16 B1 126.9(7) . .
C17 C16 B1 117.8(7) . .
C20 C21 C16 120.5(8) . .
C20 C21 C24 116.0(7) . .
C16 C21 C24 123.5(7) . .
C19 C20 C21 123.6(9) . .
C19 C20 H20A 118.2 . .
C21 C20 H20A 118.2 . .
C20 C19 C18 117.0(8) . .
C20 C19 C23 122.7(11) . .
C18 C19 C23 120.3(10) . .
C19 C18 C17 121.9(8) . .
C19 C18 H18A 119.0 . .
C17 C18 H18A 119.0 . .
C18 C17 C16 121.7(8) . .
C18 C17 C22 115.1(8) . .
C16 C17 C22 123.2(7) . .
C19 C23 H23A 109.5 . .
C19 C23 H23B 109.5 . .
C19 C23 H23C 109.5 . .
C17 C22 H22A 109.5 . .
C17 C22 H22B 109.5 . .
C17 C22 H22C 109.5 . .
C12 C7 C8 113.8(7) . .
C12 C7 B1 121.0(6) . .
C8 C7 B1 125.2(7) . .
C9 C8 C7 121.8(8) . .
C9 C8 C13 116.4(8) . .
C7 C8 C13 121.8(7) . .
C10 C9 C8 123.3(8) . .
C10 C9 H9A 118.3 . .
C8 C9 H9A 118.3 . .
C9 C10 C11 116.7(8) . .
C9 C10 C14 122.2(9) . .
C11 C10 C14 121.2(9) . .
C10 C11 C12 121.6(8) . .
C10 C11 H11A 119.2 . .
C12 C11 H11A 119.2 . .
C11 C12 C7 122.7(7) . .
C11 C12 C15 115.2(7) . .
C7 C12 C15 122.1(7) . .
C8 C13 H13A 109.5 . .
C8 C13 H13B 109.5 . .
H13A C13 H13B 109.5 . .
C8 C13 H13C 109.5 . .
H13A C13 H13C 109.5 . .
H13B C13 H13C 109.5 . .
C10 C14 H14A 109.5 . .
C10 C14 H14B 109.5 . .
H14A C14 H14B 109.5 . .
C10 C14 H14C 109.5 . .
H14A C14 H14C 109.5 . .
H14B C14 H14C 109.5 . .
C12 C15 H15A 109.5 . .
C12 C15 H15B 109.5 . .
H15A C15 H15B 109.5 . .
C12 C15 H15C 109.5 . .
H15A C15 H15C 109.5 . .
H15B C15 H15C 109.5 . .
C6 B1 C1 102.6(6) . .
C6 B1 C7 116.9(6) . .
C1 B1 C7 110.6(5) . .
C6 B1 C16 100.5(5) . .
C1 B1 C16 115.3(6) . .
C7 B1 C16 110.7(6) . .
C36 O1 C25 110.6(11) . .
C36 O1 K1 112.9(8) . .
C25 O1 K1 113.5(9) . .
O1 C25 C26 109.4(13) . .
O1 C25 H25A 109.8 . .
C26 C25 H25A 109.8 . .
O1 C25 H25B 109.8 . .
C26 C25 H25B 109.8 . .
H25A C25 H25B 108.2 . .
O2 C26 C25 115.4(11) . .
O2 C26 H26A 108.4 . .
C25 C26 H26A 108.4 . .
O2 C26 H26B 108.4 . .
C25 C26 H26B 108.4 . .
H26A C26 H26B 107.5 . .
C26 O2 C27 112.4(10) . .
C26 O2 K1 117.1(8) . .
C27 O2 K1 119.8(8) . .
O2 C27 C28 110.3(12) . .
O2 C27 H27A 109.6 . .
C28 C27 H27A 109.6 . .
O2 C27 H27B 109.6 . .
C28 C27 H27B 109.6 . .
H27A C27 H27B 108.1 . .
O3 C28 C27 112.1(11) . .
O3 C28 H28A 109.2 . .
C27 C28 H28A 109.2 . .
O3 C28 H28B 109.2 . .
C27 C28 H28B 109.2 . .
H28A C28 H28B 107.9 . .
C29 O3 C28 110.7(10) . .
C29 O3 K1 113.9(9) . .
C28 O3 K1 114.9(8) . .
O3 C29 C30 106.8(13) . .
O3 C29 H29A 110.4 . .
C30 C29 H29A 110.4 . .
O3 C29 H29B 110.4 . .
C30 C29 H29B 110.4 . .
H29A C29 H29B 108.6 . .
O4 C30 C29 108.4(12) . .
O4 C30 H30A 110.0 . .
C29 C30 H30A 110.0 . .
O4 C30 H30B 110.0 . .
C29 C30 H30B 110.0 . .
H30A C30 H30B 108.4 . .
C31 O4 C30 114.0(11) . .
C31 O4 K1 116.9(8) . .
C30 O4 K1 114.6(8) . .
O4 C31 C32 112.9(12) . .
O4 C31 H31A 109.0 . .
C32 C31 H31A 109.0 . .
O4 C31 H31B 109.0 . .
C32 C31 H31B 109.0 . .
H31A C31 H31B 107.8 . .
O5 C32 C31 104.3(14) . .
O5 C32 H32A 110.9 . .
C31 C32 H32A 110.9 . .
O5 C32 H32B 110.9 . .
C31 C32 H32B 110.9 . .
H32A C32 H32B 108.9 . .
C33 O5 C32 110.9(13) . .
C33 O5 K1 111.5(9) . .
C32 O5 K1 111.1(9) . .
O5 C33 C34 109.8(15) . .
O5 C33 H33A 109.7 . .
C34 C33 H33A 109.7 . .
O5 C33 H33B 109.7 . .
C34 C33 H33B 109.7 . .
H33A C33 H33B 108.2 . .
O6 C34 C33 106.2(13) . .
O6 C34 H34A 110.5 . .
C33 C34 H34A 110.5 . .
O6 C34 H34B 110.5 . .
C33 C34 H34B 110.5 . .
H34A C34 H34B 108.7 . .
C34 O6 C35 113.4(11) . .
C34 O6 K1 118.6(9) . .
C35 O6 K1 116.1(8) . .
O6 C35 C36 111.8(12) . .
O6 C35 H35A 109.3 . .
C36 C35 H35A 109.3 . .
O6 C35 H35B 109.3 . .
C36 C35 H35B 109.3 . .
H35A C35 H35B 107.9 . .
O1 C36 C35 107.8(13) . .
O1 C36 H36A 110.2 . .
C35 C36 H36A 110.2 . .
O1 C36 H36B 110.2 . .
C35 C36 H36B 110.2 . .
H36A C36 H36B 108.5 . .
C36' O1' C25' 114.3(13) . .
C36' O1' K1 116.7(10) . .
C25' O1' K1 117.8(10) . .
O1' C25' C26' 109.4(13) . .
O1' C25' H25C 109.8 . .
C26' C25' H25C 109.8 . .
O1' C25' H25D 109.8 . .
C26' C25' H25D 109.8 . .
H25C C25' H25D 108.2 . .
O2' C26' C25' 101.0(15) . .
O2' C26' H26C 111.6 . .
C25' C26' H26C 111.6 . .
O2' C26' H26D 111.6 . .
C25' C26' H26D 111.6 . .
H26C C26' H26D 109.4 . .
C27' O2' C26' 110.5(12) . .
C27' O2' K1 110.8(9) . .
C26' O2' K1 107.5(10) . .
O2' C27' C28' 107.0(14) . .
O2' C27' H27C 110.3 . .
C28' C27' H27C 110.3 . .
O2' C27' H27D 110.3 . .
C28' C27' H27D 110.3 . .
H27C C27' H27D 108.6 . .
O3' C28' C27' 107.4(14) . .
O3' C28' H28C 110.2 . .
C27' C28' H28C 110.2 . .
O3' C28' H28D 110.2 . .
C27' C28' H28D 110.2 . .
H28C C28' H28D 108.5 . .
C28' O3' C29' 113.2(12) . .
C28' O3' K1 118.3(10) . .
C29' O3' K1 116.9(8) . .
O3' C29' C30' 115.8(12) . .
O3' C29' H29C 108.3 . .
C30' C29' H29C 108.3 . .
O3' C29' H29D 108.3 . .
C30' C29' H29D 108.3 . .
H29C C29' H29D 107.4 . .
O4' C30' C29' 107.5(15) . .
O4' C30' H30C 110.2 . .
C29' C30' H30C 110.2 . .
O4' C30' H30D 110.2 . .
C29' C30' H30D 110.2 . .
H30C C30' H30D 108.5 . .
C30' O4' C31' 111.0(12) . .
C30' O4' K1 114.2(11) . .
C31' O4' K1 113.0(9) . .
O4' C31' C32' 108.7(13) . .
O4' C31' H31C 110.0 . .
C32' C31' H31C 110.0 . .
O4' C31' H31D 110.0 . .
C32' C31' H31D 110.0 . .
H31C C31' H31D 108.3 . .
O5' C32' C31' 110.7(12) . .
O5' C32' H32C 109.5 . .
C31' C32' H32C 109.5 . .
O5' C32' H32D 109.5 . .
C31' C32' H32D 109.5 . .
H32C C32' H32D 108.1 . .
C33' O5' C32' 116.2(11) . .
C33' O5' K1 117.6(8) . .
C32' O5' K1 117.7(9) . .
O5' C33' C34' 115.3(12) . .
O5' C33' H33C 108.4 . .
C34' C33' H33C 108.4 . .
O5' C33' H33D 108.4 . .
C34' C33' H33D 108.4 . .
H33C C33' H33D 107.5 . .
O6' C34' C33' 108.2(14) . .
O6' C34' H34C 110.1 . .
C33' C34' H34C 110.1 . .
O6' C34' H34D 110.1 . .
C33' C34' H34D 110.1 . .
H34C C34' H34D 108.4 . .
C35' O6' C34' 112.1(12) . .
C35' O6' K1 114.2(10) . .
C34' O6' K1 111.7(10) . .
O6' C35' C36' 107.4(15) . .
O6' C35' H35C 110.2 . .
C36' C35' H35C 110.2 . .
O6' C35' H35D 110.2 . .
C36' C35' H35D 110.2 . .
H35C C35' H35D 108.5 . .
O1' C36' C35' 110.4(15) . .
O1' C36' H36C 109.6 . .
C35' C36' H36C 109.6 . .
O1' C36' H36D 109.6 . .
C35' C36' H36D 109.6 . .
H36C C36' H36D 108.1 . .
C2S O1S C3S 119.1(16) . .
C2S C1S H1SA 109.5 . .
C2S C1S H1SB 109.5 . .
H1SA C1S H1SB 109.5 . .
C2S C1S H1SC 109.5 . .
H1SA C1S H1SC 109.5 . .
H1SB C1S H1SC 109.5 . .
O1S C2S C1S 109(3) . .
O1S C2S H2SA 109.8 . .
C1S C2S H2SA 109.8 . .
O1S C2S H2SB 109.8 . .
C1S C2S H2SB 109.8 . .
H2SA C2S H2SB 108.2 . .
O1S C3S C4S 112(3) . .
O1S C3S H3SA 109.1 . .
C4S C3S H3SA 109.1 . .
O1S C3S H3SB 109.1 . .
C4S C3S H3SB 109.1 . .
H3SA C3S H3SB 107.8 . .
C3S C4S H4SA 109.5 . .
C3S C4S H4SB 109.5 . .
H4SA C4S H4SB 109.5 . .
C3S C4S H4SC 109.5 . .
H4SA C4S H4SC 109.5 . .
H4SB C4S H4SC 109.5 . .

loop_
_geom_bond_atom_site_label_1
_geom_bond_atom_site_label_2
_geom_bond_distance
_geom_bond_site_symmetry_2
Fe1 C3 2.034(7) .
Fe1 C3 2.034(7) 7_556
Fe1 C5 2.044(7) .
Fe1 C5 2.044(7) 7_556
Fe1 C4 2.046(7) .
Fe1 C4 2.046(7) 7_556
Fe1 C2 2.052(7) .
Fe1 C2 2.052(7) 7_556
Fe1 C1 2.118(6) .
Fe1 C1 2.118(6) 7_556
K1 O2 2.727(9) .
K1 O5' 2.758(11) .
K1 O1 2.761(10) .
K1 N1 2.771(8) .
K1 O6 2.773(10) .
K1 O4' 2.793(11) .
K1 O3' 2.797(11) .
K1 O3 2.797(9) .
K1 O6' 2.815(11) .
K1 O4 2.823(9) .
K1 O1' 2.826(12) .
K1 O5 2.873(11) .
N1 C6 1.159(9) .
C1 C5 1.426(10) .
C1 C2 1.440(9) .
C1 B1 1.637(10) .
C2 C3 1.447(10) .
C2 H2A 0.9800 .
C3 C4 1.430(10) .
C3 H3A 0.9800 .
C4 C5 1.430(9) .
C4 H4A 0.9800 .
C5 H5A 0.9800 .
C6 B1 1.602(10) .
C16 C21 1.418(11) .
C16 C17 1.421(10) .
C16 B1 1.700(10) .
C21 C20 1.397(11) .
C21 C24 1.525(11) .
C20 C19 1.359(14) .
C20 H20A 0.9300 .
C19 C18 1.383(15) .
C19 C23 1.515(12) .
C18 C17 1.391(12) .
C18 H18A 0.9300 .
C17 C22 1.505(13) .
C24 H24A 0.9600 .
C24 H24B 0.9600 .
C24 H24C 0.9600 .
C23 H23A 0.9600 .
C23 H23B 0.9600 .
C23 H23C 0.9600 .
C22 H22A 0.9600 .
C22 H22B 0.9600 .
C22 H22C 0.9600 .
C7 C12 1.413(10) .
C7 C8 1.434(10) .
C7 B1 1.661(11) .
C8 C9 1.381(12) .
C8 C13 1.513(12) .
C9 C10 1.375(13) .
C9 H9A 0.9300 .
C10 C11 1.381(13) .
C10 C14 1.537(12) .
C11 C12 1.405(10) .
C11 H11A 0.9300 .
C12 C15 1.517(11) .
C13 H13A 0.9600 .
C13 H13B 0.9600 .
C13 H13C 0.9600 .
C14 H14A 0.9600 .
C14 H14B 0.9600 .
C14 H14C 0.9600 .
C15 H15A 0.9600 .
C15 H15B 0.9600 .
C15 H15C 0.9600 .
O1 C36 1.421(13) .
O1 C25 1.431(13) .
C25 C26 1.509(16) .
C25 H25A 0.9700 .
C25 H25B 0.9700 .
C26 O2 1.404(12) .
C26 H26A 0.9700 .
C26 H26B 0.9700 .
O2 C27 1.411(12) .
C27 C28 1.481(17) .
C27 H27A 0.9700 .
C27 H27B 0.9700 .
C28 O3 1.424(12) .
C28 H28A 0.9700 .
C28 H28B 0.9700 .
O3 C29 1.410(13) .
C29 C30 1.497(17) .
C29 H29A 0.9700 .
C29 H29B 0.9700 .
C30 O4 1.402(12) .
C30 H30A 0.9700 .
C30 H30B 0.9700 .
O4 C31 1.392(12) .
C31 C32 1.489(18) .
C31 H31A 0.9700 .
C31 H31B 0.9700 .
C32 O5 1.418(14) .
C32 H32A 0.9700 .
C32 H32B 0.9700 .
O5 C33 1.412(14) .
C33 C34 1.487(17) .
C33 H33A 0.9700 .
C33 H33B 0.9700 .
C34 O6 1.391(12) .
C34 H34A 0.9700 .
C34 H34B 0.9700 .
O6 C35 1.402(13) .
C35 C36 1.502(17) .
C35 H35A 0.9700 .
C35 H35B 0.9700 .
C36 H36A 0.9700 .
C36 H36B 0.9700 .
O1' C36' 1.383(14) .
O1' C25' 1.389(13) .
C25' C26' 1.493(17) .
C25' H25C 0.9700 .
C25' H25D 0.9700 .
C26' O2' 1.417(14) .
C26' H26C 0.9700 .
C26' H26D 0.9700 .
O2' C27' 1.403(13) .
C27' C28' 1.480(18) .
C27' H27C 0.9700 .
C27' H27D 0.9700 .
C28' O3' 1.391(13) .
C28' H28C 0.9700 .
C28' H28D 0.9700 .
O3' C29' 1.399(13) .
C29' C30' 1.485(18) .
C29' H29C 0.9700 .
C29' H29D 0.9700 .
C30' O4' 1.411(14) .
C30' H30C 0.9700 .
C30' H30D 0.9700 .
O4' C31' 1.425(13) .
C31' C32' 1.498(17) .
C31' H31C 0.9700 .
C31' H31D 0.9700 .
C32' O5' 1.400(13) .
C32' H32C 0.9700 .
C32' H32D 0.9700 .
O5' C33' 1.379(13) .
C33' C34' 1.506(17) .
C33' H33C 0.9700 .
C33' H33D 0.9700 .
C34' O6' 1.417(14) .
C34' H34C 0.9700 .
C34' H34D 0.9700 .
O6' C35' 1.403(13) .
C35' C36' 1.479(18) .
C35' H35C 0.9700 .
C35' H35D 0.9700 .
C36' H36C 0.9700 .
C36' H36D 0.9700 .
O1S C2S 1.29(4) .
O1S C3S 1.48(5) .
C1S C2S 1.46(4) .
C1S H1SA 0.9600 .
C1S H1SB 0.9600 .
C1S H1SC 0.9600 .
C2S H2SA 0.9700 .
C2S H2SB 0.9700 .
C3S C4S 1.53(5) .
C3S H3SA 0.9700 .
C3S H3SB 0.9700 .
C4S H4SA 0.9600 .
C4S H4SB 0.9600 .
C4S H4SC 0.9600 .
